data_7014422
loop_
_publ_author_name
'Yang, Ming-Xing'
'Chen, Li-Juan'
'Lin, Shen'
'Chen, Xiao-Hua'
'Huang, Hua'

_publ_section_title
;
 Inorganic-organic hybrid compounds based on molybdenum oxide chains
 and tetrazolate-bridged polymeric silver cations.
;
_journal_issue 9
_journal_name_full 'Dalton transactions (Cambridge, England : 2003)'
_journal_page_first 1866
_journal_page_last 1872
_journal_paper_doi 10.1039/c0dt00781a
_journal_volume 40
_journal_year 2011
_chemical_formula_moiety 'C10 H6 Ag4 Mo4 N12 O13'
_chemical_formula_sum 'C10 H6 Ag4 Mo4 N12 O13'
_chemical_formula_weight 1317.51
_chemical_name_systematic
;
?
;
_space_group_IT_number 2
_symmetry_cell_setting triclinic
_symmetry_space_group_name_Hall '-P 1'
_symmetry_space_group_name_H-M 'P -1'
_atom_sites_solution_hydrogens geom
_atom_sites_solution_primary direct
_atom_sites_solution_secondary difmap
_audit_creation_method SHELXL-97
_cell_angle_alpha 102.000(2)
_cell_angle_beta 93.610(4)
_cell_angle_gamma 110.870(6)
_cell_formula_units_Z 2
_cell_length_a 9.690(4)
_cell_length_b 10.240(5)
_cell_length_c 13.130(5)
_cell_measurement_reflns_used 3041
_cell_measurement_temperature 293(2)
_cell_measurement_theta_max 25.50
_cell_measurement_theta_min 2.28
_cell_volume 1177.3(9)
_computing_cell_refinement '(CrystalClear; Rigaku, 2002)'
_computing_data_collection '(CrystalClear; Rigaku, 2002)'
_computing_data_reduction '(CrystalClear; Rigaku, 2002)'
_computing_molecular_graphics 'SHELXL-97 (Sheldrick, 1997)'
_computing_publication_material 'SHELXL-97 (Sheldrick, 1997)'
_computing_structure_refinement 'SHELXL-97 (Sheldrick, 1997)'
_computing_structure_solution 'SHELXS-97 (Sheldrick, 1990)'
_diffrn_ambient_temperature 293(2)
_diffrn_detector_area_resol_mean 14.6306
_diffrn_measured_fraction_theta_full 0.949
_diffrn_measured_fraction_theta_max 0.949
_diffrn_measurement_device_type 'Rigaku Mercury CCD'
_diffrn_measurement_method '\w scan'
_diffrn_radiation_monochromator graphite
_diffrn_radiation_source 'fine-focus sealed tube'
_diffrn_radiation_type MoK\a
_diffrn_radiation_wavelength 0.71073
_diffrn_reflns_av_R_equivalents 0.0246
_diffrn_reflns_av_sigmaI/netI 0.0349
_diffrn_reflns_limit_h_max 11
_diffrn_reflns_limit_h_min -11
_diffrn_reflns_limit_k_max 12
_diffrn_reflns_limit_k_min -11
_diffrn_reflns_limit_l_max 14
_diffrn_reflns_limit_l_min -15
_diffrn_reflns_number 7846
_diffrn_reflns_theta_full 25.50
_diffrn_reflns_theta_max 25.50
_diffrn_reflns_theta_min 2.28
_exptl_absorpt_coefficient_mu 5.405
_exptl_absorpt_correction_T_max 0.7236
_exptl_absorpt_correction_T_min 0.5846
_exptl_absorpt_correction_type multi-scan
_exptl_absorpt_process_details '(CrystalClear; Rigaku, 2002)'
_exptl_crystal_colour Orange
_exptl_crystal_density_diffrn 3.717
_exptl_crystal_density_method 'not measured'
_exptl_crystal_description Prism
_exptl_crystal_F_000 1219
_exptl_crystal_size_max 0.1500
_exptl_crystal_size_mid 0.1000
_exptl_crystal_size_min 0.1000
_refine_diff_density_max 3.036
_refine_diff_density_min -2.736
_refine_diff_density_rms 0.175
_refine_ls_extinction_method none
_refine_ls_goodness_of_fit_ref 1.036
_refine_ls_hydrogen_treatment constr
_refine_ls_matrix_type full
_refine_ls_number_parameters 388
_refine_ls_number_reflns 4164
_refine_ls_number_restraints 0
_refine_ls_restrained_S_all 1.036
_refine_ls_R_factor_all 0.0451
_refine_ls_R_factor_gt 0.0356
_refine_ls_shift/su_max 0.000
_refine_ls_shift/su_mean 0.000
_refine_ls_structure_factor_coef Fsqd
_refine_ls_weighting_details 'calc w=1/[\s^2^(Fo^2^)+(0.0518P)^2^+2.6955P] where P=(Fo^2^+2Fc^2^)/3'
_refine_ls_weighting_scheme calc
_refine_ls_wR_factor_gt 0.0886
_refine_ls_wR_factor_ref 0.0958
_reflns_number_gt 3526
_reflns_number_total 4164
_reflns_threshold_expression >2sigma(I)
_cod_data_source_file C0DT00781A.TXT
_cod_data_source_block 3
_cod_depositor_comments
;
The following automatic conversions were performed:
'_symmetry_cell_setting' value 'Triclinic' changed to 'triclinic'
according to '/home/saulius/struct/CIF-dictionaries/cif_core.dic'
dictionary named 'cif_core.dic' version 2.4.1 from
2010-06-29.

'_exptl_absorpt_correction_type' value 'Multi-scan' changed
to 'multi-scan' according to
'/home/saulius/struct/CIF-dictionaries/cif_core.dic' dictionary named
'cif_core.dic' version 2.4.1 from 2010-06-29.

Automatic conversion script
Id: cif_fix_enum 1555 2011-01-17 13:19:09Z saulius 
;
_cod_original_sg_symbol_H-M P-1
_cod_database_code 7014422

loop_
_symmetry_equiv_pos_as_xyz
'x, y, z'
'-x, -y, -z'

loop_
_atom_site_label
_atom_site_type_symbol
_atom_site_fract_x
_atom_site_fract_y
_atom_site_fract_z
_atom_site_U_iso_or_equiv
_atom_site_adp_type
_atom_site_occupancy
_atom_site_symmetry_multiplicity
_atom_site_calc_flag
_atom_site_refinement_flags
_atom_site_disorder_assembly
_atom_site_disorder_group
Ag1 Ag 0.29563(7) 0.26643(8) 0.28797(5) 0.0428(2) Uani 1 1 d . . .
Ag2 Ag 0.36389(7) -0.14566(7) 0.76282(5) 0.03575(18) Uani 1 1 d . . .
Ag3 Ag 0.92661(7) 0.50974(7) 0.66956(5) 0.03809(19) Uani 1 1 d . . .
Ag4 Ag 0.74076(7) 0.60097(7) 0.37188(5) 0.0410(2) Uani 1 1 d . . .
Mo1 Mo 0.43414(6) 0.52771(6) 0.11873(4) 0.01142(14) Uani 1 1 d . . .
Mo2 Mo 0.21659(6) 0.57438(6) -0.07857(4) 0.01294(14) Uani 1 1 d . . .
Mo3 Mo 0.09372(6) 0.29337(6) 0.03947(4) 0.01349(15) Uani 1 1 d . . .
Mo4 Mo 0.56227(6) 0.80076(6) -0.01060(4) 0.01324(15) Uani 1 1 d . . .
O1 O 0.4285(5) 0.5572(5) -0.0579(3) 0.0139(9) Uani 1 1 d . . .
O2 O 0.2460(5) 0.5288(5) 0.0873(3) 0.0141(9) Uani 1 1 d . . .
O3 O 0.2989(5) 0.3043(5) 0.0303(3) 0.0157(10) Uani 1 1 d . . .
O4 O 0.4388(5) 0.4953(5) 0.2412(3) 0.0222(11) Uani 1 1 d . . .
O5 O 0.5480(5) 0.7095(5) 0.1381(3) 0.0173(10) Uani 1 1 d . . .
O6 O 0.0636(5) 0.6278(5) -0.0406(4) 0.0227(11) Uani 1 1 d . . .
O7 O 0.1290(5) 0.3835(5) -0.1010(3) 0.0177(10) Uani 1 1 d . . .
O8 O 0.3638(5) 0.7702(5) 0.0009(3) 0.0163(10) Uani 1 1 d . . .
O9 O 0.2264(5) 0.5969(5) -0.2042(4) 0.0224(11) Uani 1 1 d . . .
O10 O -0.0060(5) 0.1258(5) -0.0355(4) 0.0278(12) Uani 1 1 d . . .
O11 O 0.0939(5) 0.2796(5) 0.1675(4) 0.0258(11) Uani 1 1 d . . .
O12 O 0.5686(5) 0.8307(5) -0.1353(4) 0.0232(11) Uani 1 1 d . . .
O13 O 0.6652(5) 0.9638(5) 0.0744(4) 0.0263(11) Uani 1 1 d . . .
N1 N 0.7711(6) 0.3036(6) 0.6975(4) 0.0174(12) Uani 1 1 d . . .
N2 N 0.5594(6) 0.0519(6) 0.7307(4) 0.0218(13) Uani 1 1 d . . .
N3 N 0.4738(7) 0.2376(7) 0.4846(5) 0.0332(16) Uani 1 1 d . . .
N4 N 0.4893(7) 0.3220(7) 0.4183(5) 0.0341(16) Uani 1 1 d . . .
N5 N 0.6209(7) 0.4294(7) 0.4468(5) 0.0281(15) Uani 1 1 d . . .
N6 N 0.6923(7) 0.4175(7) 0.5316(5) 0.0280(15) Uani 1 1 d . . .
N7 N -0.1014(6) -0.1908(6) 0.3446(4) 0.0210(13) Uani 1 1 d . . .
N8 N 0.1056(6) 0.0650(6) 0.3160(4) 0.0213(13) Uani 1 1 d . . .
N9 N 0.1911(7) -0.1189(6) 0.5627(5) 0.0251(14) Uani 1 1 d . . .
N10 N 0.1755(6) -0.2072(6) 0.6266(4) 0.0220(13) Uani 1 1 d . . .
N11 N 0.0482(7) -0.3173(7) 0.5968(5) 0.0247(14) Uani 1 1 d . . .
N12 N -0.0222(7) -0.3045(7) 0.5105(5) 0.0288(15) Uani 1 1 d . . .
C1 C 0.6344(8) 0.2361(7) 0.6372(5) 0.0189(15) Uani 1 1 d . . .
C2 C 0.7975(8) 0.2428(7) 0.7741(5) 0.0215(15) Uani 1 1 d . . .
H2A H 0.8892 0.2860 0.8178 0.026 Uiso 1 1 calc R . .
C3 C 0.6930(7) 0.1181(7) 0.7905(5) 0.0183(14) Uani 1 1 d . . .
H3B H 0.7166 0.0798 0.8443 0.022 Uiso 1 1 calc R . .
C4 C 0.5318(8) 0.1130(8) 0.6554(5) 0.0255(16) Uani 1 1 d . . .
H4A H 0.4388 0.0704 0.6133 0.031 Uiso 1 1 calc R . .
C5 C 0.6002(8) 0.2991(7) 0.5532(5) 0.0213(15) Uani 1 1 d . . .
C6 C 0.0322(7) -0.1206(7) 0.4077(5) 0.0171(14) Uani 1 1 d . . .
C7 C -0.1300(9) -0.1290(8) 0.2679(5) 0.0254(16) Uani 1 1 d . . .
H7B H -0.2218 -0.1714 0.2243 0.031 Uiso 1 1 calc R . .
C8 C -0.0250(8) -0.0047(8) 0.2538(6) 0.0227(15) Uani 1 1 d . . .
H8A H -0.0464 0.0322 0.1985 0.027 Uiso 1 1 calc R . .
C9 C 0.1342(8) 0.0052(7) 0.3923(5) 0.0203(15) Uani 1 1 d . . .
H9B H 0.2257 0.0500 0.4362 0.024 Uiso 1 1 calc R . .
C10 C 0.0679(7) -0.1824(7) 0.4931(5) 0.0191(15) Uani 1 1 d . . .

loop_
_atom_site_aniso_label
_atom_site_aniso_U_11
_atom_site_aniso_U_22
_atom_site_aniso_U_33
_atom_site_aniso_U_23
_atom_site_aniso_U_13
_atom_site_aniso_U_12
Ag1 0.0261(3) 0.0485(4) 0.0453(4) 0.0337(3) -0.0091(3) -0.0056(3)
Ag2 0.0251(3) 0.0367(4) 0.0380(4) 0.0226(3) -0.0102(2) -0.0020(3)
Ag3 0.0340(4) 0.0299(3) 0.0390(4) 0.0191(3) -0.0036(3) -0.0056(3)
Ag4 0.0351(4) 0.0340(4) 0.0403(4) 0.0205(3) -0.0032(3) -0.0077(3)
Mo1 0.0092(3) 0.0138(3) 0.0126(3) 0.0044(2) 0.0010(2) 0.0053(2)
Mo2 0.0077(3) 0.0171(3) 0.0170(3) 0.0088(2) 0.0016(2) 0.0056(2)
Mo3 0.0087(3) 0.0159(3) 0.0186(3) 0.0089(2) 0.0027(2) 0.0051(2)
Mo4 0.0101(3) 0.0130(3) 0.0185(3) 0.0068(2) 0.0023(2) 0.0049(2)
O1 0.012(2) 0.018(2) 0.017(2) 0.0075(18) 0.0055(17) 0.0089(19)
O2 0.012(2) 0.016(2) 0.019(2) 0.0088(18) 0.0056(17) 0.0082(19)
O3 0.009(2) 0.016(2) 0.022(2) 0.0067(19) 0.0018(18) 0.0045(18)
O4 0.028(3) 0.025(3) 0.016(2) 0.008(2) 0.003(2) 0.011(2)
O5 0.015(2) 0.017(2) 0.018(2) 0.0052(19) -0.0036(18) 0.0037(19)
O6 0.013(2) 0.023(3) 0.039(3) 0.016(2) 0.007(2) 0.009(2)
O7 0.011(2) 0.022(2) 0.018(2) 0.006(2) -0.0040(18) 0.0049(19)
O8 0.014(2) 0.012(2) 0.024(2) 0.0076(19) 0.0021(18) 0.0055(19)
O9 0.018(2) 0.031(3) 0.020(2) 0.013(2) -0.0001(19) 0.009(2)
O10 0.022(3) 0.020(3) 0.037(3) 0.003(2) 0.004(2) 0.006(2)
O11 0.024(3) 0.032(3) 0.027(3) 0.014(2) 0.011(2) 0.012(2)
O12 0.023(3) 0.028(3) 0.026(3) 0.014(2) 0.005(2) 0.015(2)
O13 0.022(3) 0.022(3) 0.031(3) 0.003(2) 0.003(2) 0.004(2)
N1 0.012(3) 0.017(3) 0.020(3) 0.000(2) -0.001(2) 0.005(2)
N2 0.021(3) 0.024(3) 0.022(3) 0.010(3) 0.004(2) 0.008(3)
N3 0.020(3) 0.030(4) 0.035(4) 0.019(3) -0.010(3) -0.011(3)
N4 0.031(4) 0.034(4) 0.031(4) 0.015(3) 0.000(3) 0.002(3)
N5 0.020(3) 0.034(4) 0.026(3) 0.011(3) -0.001(3) 0.004(3)
N6 0.020(3) 0.034(4) 0.026(3) 0.015(3) -0.003(3) 0.003(3)
N7 0.018(3) 0.021(3) 0.023(3) 0.008(2) -0.001(2) 0.005(2)
N8 0.019(3) 0.024(3) 0.023(3) 0.011(3) 0.005(2) 0.007(3)
N9 0.025(3) 0.023(3) 0.024(3) 0.015(3) 0.002(3) 0.002(3)
N10 0.020(3) 0.021(3) 0.021(3) 0.007(2) 0.000(2) 0.002(3)
N11 0.021(3) 0.026(3) 0.025(3) 0.012(3) -0.002(2) 0.004(3)
N12 0.023(3) 0.025(3) 0.030(3) 0.011(3) -0.006(3) -0.003(3)
C1 0.021(4) 0.023(4) 0.014(3) 0.005(3) 0.004(3) 0.010(3)
C2 0.019(4) 0.022(4) 0.022(4) -0.001(3) -0.002(3) 0.010(3)
C3 0.018(3) 0.019(3) 0.021(3) 0.006(3) 0.004(3) 0.009(3)
C4 0.022(4) 0.025(4) 0.024(4) 0.007(3) 0.001(3) 0.004(3)
C5 0.019(4) 0.019(4) 0.025(4) 0.006(3) 0.000(3) 0.005(3)
C6 0.014(3) 0.019(3) 0.013(3) 0.001(3) 0.001(2) 0.002(3)
C7 0.030(4) 0.023(4) 0.022(4) 0.005(3) 0.001(3) 0.010(3)
C8 0.024(4) 0.026(4) 0.023(4) 0.011(3) 0.003(3) 0.013(3)
C9 0.018(3) 0.025(4) 0.012(3) 0.004(3) 0.000(3) 0.002(3)
C10 0.013(3) 0.022(4) 0.021(3) 0.005(3) 0.002(3) 0.004(3)

loop_
_atom_type_symbol
_atom_type_description
_atom_type_scat_dispersion_real
_atom_type_scat_dispersion_imag
_atom_type_scat_source
C C 0.0033 0.0016 'International Tables Vol C Tables 4.2.6.8 and 6.1.1.4'
H H 0.0000 0.0000 'International Tables Vol C Tables 4.2.6.8 and 6.1.1.4'
Ag Ag -0.8971 1.1015 'International Tables Vol C Tables 4.2.6.8 and 6.1.1.4'
Mo Mo -1.6832 0.6857 'International Tables Vol C Tables 4.2.6.8 and 6.1.1.4'
N N 0.0061 0.0033 'International Tables Vol C Tables 4.2.6.8 and 6.1.1.4'
O O 0.0106 0.0060 'International Tables Vol C Tables 4.2.6.8 and 6.1.1.4'

loop_
_geom_angle_atom_site_label_1
_geom_angle_atom_site_label_2
_geom_angle_atom_site_label_3
_geom_angle
_geom_angle_site_symmetry_1
_geom_angle_site_symmetry_3
_geom_angle_publ_flag
N4 Ag1 N8 105.2(2) . . ?
N4 Ag1 O4 88.0(2) . . ?
N8 Ag1 O4 164.38(18) . . ?
N4 Ag1 O11 163.4(2) . . ?
N8 Ag1 O11 84.45(18) . . ?
O4 Ag1 O11 80.81(16) . . ?
N4 Ag1 O12 94.2(2) . 2_665 ?
N8 Ag1 O12 107.08(18) . 2_665 ?
O4 Ag1 O12 79.66(15) . 2_665 ?
O11 Ag1 O12 95.81(15) . 2_665 ?
N4 Ag1 Ag3 115.54(18) . 2_666 ?
N8 Ag1 Ag3 93.08(15) . 2_666 ?
O4 Ag1 Ag3 73.39(12) . 2_666 ?
O11 Ag1 Ag3 49.43(11) . 2_666 ?
O12 Ag1 Ag3 138.40(10) 2_665 2_666 ?
N10 Ag2 N2 104.7(2) . . ?
N10 Ag2 O12 156.66(19) . 1_546 ?
N2 Ag2 O12 82.56(18) . 1_546 ?
N10 Ag2 O13 110.93(19) . 2_666 ?
N2 Ag2 O13 87.43(18) . 2_666 ?
O12 Ag2 O13 91.29(16) 1_546 2_666 ?
N10 Ag2 O9 87.32(18) . 1_546 ?
N2 Ag2 O9 158.55(18) . 1_546 ?
O12 Ag2 O9 79.81(16) 1_546 1_546 ?
O13 Ag2 O9 105.02(15) 2_666 1_546 ?
N11 Ag3 N1 164.0(2) 1_665 . ?
N11 Ag3 N6 93.2(2) 1_665 . ?
N1 Ag3 N6 72.8(2) . . ?
N11 Ag3 Ag1 79.44(17) 1_665 2_666 ?
N1 Ag3 Ag1 101.35(14) . 2_666 ?
N6 Ag3 Ag1 67.05(15) . 2_666 ?
N5 Ag4 N7 162.8(2) . 1_665 ?
N5 Ag4 N12 92.8(2) . 1_665 ?
N7 Ag4 N12 72.0(2) 1_665 1_665 ?
O4 Mo1 O5 105.1(2) . . ?
O4 Mo1 O2 104.9(2) . . ?
O5 Mo1 O2 102.0(2) . . ?
O4 Mo1 O1 101.4(2) . 2_665 ?
O5 Mo1 O1 98.5(2) . 2_665 ?
O2 Mo1 O1 140.81(19) . 2_665 ?
O4 Mo1 O3 97.1(2) . . ?
O5 Mo1 O3 157.47(18) . . ?
O2 Mo1 O3 75.77(17) . . ?
O1 Mo1 O3 72.60(17) 2_665 . ?
O4 Mo1 O1 176.02(19) . . ?
O5 Mo1 O1 77.98(17) . . ?
O2 Mo1 O1 76.70(16) . . ?
O1 Mo1 O1 75.44(18) 2_665 . ?
O3 Mo1 O1 79.73(15) . . ?
O4 Mo1 Mo3 93.19(16) . . ?
O5 Mo1 Mo3 143.67(15) . . ?
O2 Mo1 Mo3 42.16(13) . . ?
O1 Mo1 Mo3 108.48(13) 2_665 . ?
O3 Mo1 Mo3 36.03(11) . . ?
O1 Mo1 Mo3 85.60(10) . . ?
O4 Mo1 Mo4 90.79(16) . 2_665 ?
O5 Mo1 Mo4 139.04(15) . 2_665 ?
O2 Mo1 Mo4 110.08(13) . 2_665 ?
O1 Mo1 Mo4 40.76(12) 2_665 2_665 ?
O3 Mo1 Mo4 34.43(11) . 2_665 ?
O1 Mo1 Mo4 85.24(10) . 2_665 ?
Mo3 Mo1 Mo4 69.92(3) . 2_665 ?
O9 Mo2 O7 102.3(2) . . ?
O9 Mo2 O6 103.5(2) . . ?
O7 Mo2 O6 100.5(2) . . ?
O9 Mo2 O8 98.8(2) . . ?
O7 Mo2 O8 153.49(19) . . ?
O6 Mo2 O8 89.86(19) . . ?
O9 Mo2 O1 95.01(19) . . ?
O7 Mo2 O1 89.22(18) . . ?
O6 Mo2 O1 156.6(2) . . ?
O8 Mo2 O1 73.05(17) . . ?
O9 Mo2 O2 167.88(19) . . ?
O7 Mo2 O2 75.22(17) . . ?
O6 Mo2 O2 88.64(18) . . ?
O8 Mo2 O2 80.76(17) . . ?
O1 Mo2 O2 73.21(15) . . ?
O9 Mo2 Mo4 88.75(16) . . ?
O7 Mo2 Mo4 133.37(14) . . ?
O6 Mo2 Mo4 120.94(15) . . ?
O8 Mo2 Mo4 31.16(12) . . ?
O1 Mo2 Mo4 44.39(12) . . ?
O2 Mo2 Mo4 84.74(10) . . ?
O9 Mo2 Mo3 137.45(17) . . ?
O7 Mo2 Mo3 35.15(14) . . ?
O6 Mo2 Mo3 90.17(15) . . ?
O8 Mo2 Mo3 121.66(13) . . ?
O1 Mo2 Mo3 85.65(11) . . ?
O2 Mo2 Mo3 40.93(10) . . ?
Mo4 Mo2 Mo3 118.51(3) . . ?
O10 Mo3 O11 105.8(3) . . ?
O10 Mo3 O6 98.8(2) . 2_565 ?
O11 Mo3 O6 94.9(2) . 2_565 ?
O10 Mo3 O3 101.2(2) . . ?
O11 Mo3 O3 96.3(2) . . ?
O6 Mo3 O3 153.41(19) 2_565 . ?
O10 Mo3 O7 92.0(2) . . ?
O11 Mo3 O7 162.1(2) . . ?
O6 Mo3 O7 80.38(18) 2_565 . ?
O3 Mo3 O7 81.59(17) . . ?
O10 Mo3 O2 161.0(2) . . ?
O11 Mo3 O2 92.8(2) . . ?
O6 Mo3 O2 83.05(17) 2_565 . ?
O3 Mo3 O2 72.39(17) . . ?
O7 Mo3 O2 69.53(16) . . ?
O10 Mo3 Mo1 142.47(17) . . ?
O11 Mo3 Mo1 85.67(17) . . ?
O6 Mo3 Mo1 116.04(14) 2_565 . ?
O3 Mo3 Mo1 41.36(13) . . ?
O7 Mo3 Mo1 81.03(11) . . ?
O2 Mo3 Mo1 33.31(11) . . ?
O10 Mo3 Mo2 119.29(18) . . ?
O11 Mo3 Mo2 134.60(17) . . ?
O6 Mo3 Mo2 74.40(14) 2_565 . ?
O3 Mo3 Mo2 80.58(13) . . ?
O7 Mo3 Mo2 27.51(11) . . ?
O2 Mo3 Mo2 42.76(11) . . ?
Mo1 Mo3 Mo2 62.15(2) . . ?
O13 Mo4 O12 105.8(2) . . ?
O13 Mo4 O8 105.9(2) . . ?
O12 Mo4 O8 100.0(2) . . ?
O13 Mo4 O3 105.3(2) . 2_665 ?
O12 Mo4 O3 92.6(2) . 2_665 ?
O8 Mo4 O3 141.49(18) . 2_665 ?
O13 Mo4 O1 155.7(2) . . ?
O12 Mo4 O1 98.3(2) . . ?
O8 Mo4 O1 72.16(17) . . ?
O3 Mo4 O1 70.08(16) 2_665 . ?
O13 Mo4 O5 85.4(2) . . ?
O12 Mo4 O5 167.4(2) . . ?
O8 Mo4 O5 82.09(17) . . ?
O3 Mo4 O5 78.50(17) 2_665 . ?
O1 Mo4 O5 70.35(15) . . ?
O13 Mo4 Mo2 139.73(16) . . ?
O12 Mo4 Mo2 91.14(16) . . ?
O8 Mo4 Mo2 34.11(13) . . ?
O3 Mo4 Mo2 110.27(13) 2_665 . ?
O1 Mo4 Mo2 40.59(10) . . ?
O5 Mo4 Mo2 83.71(11) . . ?
O13 Mo4 Mo1 143.17(17) . 2_665 ?
O12 Mo4 Mo1 86.86(16) . 2_665 ?
O8 Mo4 Mo1 105.59(13) . 2_665 ?
O3 Mo4 Mo1 38.60(12) 2_665 2_665 ?
O1 Mo4 Mo1 33.96(10) . 2_665 ?
O5 Mo4 Mo1 80.60(11) . 2_665 ?
Mo2 Mo4 Mo1 72.27(3) . 2_665 ?
Mo1 O1 Mo2 146.8(2) 2_665 . ?
Mo1 O1 Mo4 105.28(18) 2_665 . ?
Mo2 O1 Mo4 95.03(16) . . ?
Mo1 O1 Mo1 104.56(18) 2_665 . ?
Mo2 O1 Mo1 99.24(15) . . ?
Mo4 O1 Mo1 95.30(15) . . ?
Mo1 O2 Mo3 104.53(19) . . ?
Mo1 O2 Mo2 110.53(18) . . ?
Mo3 O2 Mo2 96.32(16) . . ?
Mo3 O3 Mo4 147.6(2) . 2_665 ?
Mo3 O3 Mo1 102.61(19) . . ?
Mo4 O3 Mo1 106.97(19) 2_665 . ?
Mo1 O4 Ag1 126.7(2) . . ?
Mo1 O5 Mo4 115.9(2) . . ?
Mo2 O6 Mo3 162.2(3) . 2_565 ?
Mo2 O7 Mo3 117.3(2) . . ?
Mo4 O8 Mo2 114.7(2) . . ?
Mo2 O9 Ag2 120.8(2) . 1_564 ?
Mo3 O11 Ag1 128.5(2) . . ?
Mo4 O12 Ag2 123.5(2) . 1_564 ?
Mo4 O12 Ag1 128.3(2) . 2_665 ?
Ag2 O12 Ag1 101.49(17) 1_564 2_665 ?
Mo4 O13 Ag2 139.7(2) . 2_666 ?
C2 N1 C1 115.9(6) . . ?
C2 N1 Ag3 125.3(4) . . ?
C1 N1 Ag3 118.7(5) . . ?
C3 N2 C4 116.4(6) . . ?
C3 N2 Ag2 124.2(5) . . ?
C4 N2 Ag2 119.0(5) . . ?
N4 N3 C5 104.9(6) . . ?
N5 N4 N3 108.7(6) . . ?
N5 N4 Ag1 132.8(5) . . ?
N3 N4 Ag1 118.4(5) . . ?
N4 N5 N6 110.0(6) . . ?
N4 N5 Ag4 131.8(5) . . ?
N6 N5 Ag4 117.9(5) . . ?
C5 N6 N5 104.7(6) . . ?
C5 N6 Ag3 105.6(5) . . ?
N5 N6 Ag3 149.6(5) . . ?
C6 N7 C7 116.5(6) . . ?
C6 N7 Ag4 119.0(5) . 1_445 ?
C7 N7 Ag4 124.5(5) . 1_445 ?
C8 N8 C9 116.7(6) . . ?
C8 N8 Ag1 124.1(5) . . ?
C9 N8 Ag1 118.8(5) . . ?
C10 N9 N10 103.9(6) . . ?
N11 N10 N9 110.3(6) . . ?
N11 N10 Ag2 131.9(5) . . ?
N9 N10 Ag2 117.8(4) . . ?
N10 N11 N12 108.7(5) . . ?
N10 N11 Ag3 132.9(5) . 1_445 ?
N12 N11 Ag3 117.9(4) . 1_445 ?
C10 N12 N11 104.5(6) . . ?
C10 N12 Ag4 106.7(5) . 1_445 ?
N11 N12 Ag4 148.5(4) . 1_445 ?
N1 C1 C4 120.7(6) . . ?
N1 C1 C5 117.8(6) . . ?
C4 C1 C5 121.5(6) . . ?
N1 C2 C3 122.5(6) . . ?
N1 C2 H2A 118.8 . . ?
C3 C2 H2A 118.8 . . ?
N2 C3 C2 121.4(7) . . ?
N2 C3 H3B 119.3 . . ?
C2 C3 H3B 119.3 . . ?
N2 C4 C1 123.2(7) . . ?
N2 C4 H4A 118.4 . . ?
C1 C4 H4A 118.4 . . ?
N6 C5 N3 111.7(6) . . ?
N6 C5 C1 124.9(6) . . ?
N3 C5 C1 123.3(6) . . ?
N7 C6 C9 121.0(6) . . ?
N7 C6 C10 118.6(6) . . ?
C9 C6 C10 120.3(6) . . ?
N7 C7 C8 120.9(7) . . ?
N7 C7 H7B 119.6 . . ?
C8 C7 H7B 119.6 . . ?
N8 C8 C7 122.7(7) . . ?
N8 C8 H8A 118.6 . . ?
C7 C8 H8A 118.6 . . ?
N8 C9 C6 122.1(6) . . ?
N8 C9 H9B 119.0 . . ?
C6 C9 H9B 119.0 . . ?
N12 C10 N9 112.6(6) . . ?
N12 C10 C6 123.7(6) . . ?
N9 C10 C6 123.7(6) . . ?

loop_
_geom_bond_atom_site_label_1
_geom_bond_atom_site_label_2
_geom_bond_distance
_geom_bond_site_symmetry_2
_geom_bond_publ_flag
Ag1 N4 2.281(7) . ?
Ag1 N8 2.340(6) . ?
Ag1 O4 2.486(5) . ?
Ag1 O11 2.496(5) . ?
Ag1 Ag3 3.6522(16) 2_666 ?
Ag2 N10 2.287(6) . ?
Ag2 N2 2.363(6) . ?
Ag2 O12 2.434(5) 1_546 ?
Ag2 O9 2.637(5) 1_546 ?
Ag3 N11 2.190(6) 1_665 ?
Ag3 N1 2.233(6) . ?
Ag3 N6 2.564(6) . ?
Ag3 Ag1 3.6522(16) 2_666 ?
Ag4 N5 2.194(6) . ?
Ag4 N7 2.253(6) 1_665 ?
Ag4 N12 2.585(6) 1_665 ?
Mo1 O4 1.709(5) . ?
Mo1 O5 1.747(4) . ?
Mo1 O2 1.848(4) . ?
Mo1 O1 1.958(4) 2_665 ?
Mo1 O3 2.206(4) . ?
Mo1 O1 2.399(4) . ?
Mo1 Mo3 3.2576(13) . ?
Mo1 Mo4 3.3814(17) 2_665 ?
Mo2 O9 1.716(5) . ?
Mo2 O7 1.782(5) . ?
Mo2 O6 1.817(5) . ?
Mo2 O8 2.012(4) . ?
Mo2 O1 2.128(4) . ?
Mo2 O2 2.341(4) . ?
Mo2 Mo4 3.2590(13) . ?
Mo2 Mo3 3.4272(14) . ?
Mo3 O10 1.686(5) . ?
Mo3 O11 1.716(5) . ?
Mo3 O6 1.962(5) 2_565 ?
Mo3 O3 1.964(4) . ?
Mo3 O7 2.221(5) . ?
Mo3 O2 2.259(4) . ?
Mo4 O13 1.710(5) . ?
Mo4 O12 1.728(5) . ?
Mo4 O8 1.856(4) . ?
Mo4 O3 1.999(4) 2_665 ?
Mo4 O1 2.289(4) . ?
Mo4 O5 2.325(4) . ?
Mo4 Mo1 3.3814(17) 2_665 ?
N1 C2 1.344(9) . ?
N1 C1 1.359(9) . ?
N2 C3 1.333(9) . ?
N2 C4 1.335(9) . ?
N3 N4 1.328(9) . ?
N3 C5 1.335(9) . ?
N4 N5 1.321(9) . ?
N5 N6 1.324(9) . ?
N6 C5 1.323(9) . ?
N7 C6 1.353(9) . ?
N7 C7 1.360(9) . ?
N7 Ag4 2.253(6) 1_445 ?
N8 C8 1.327(9) . ?
N8 C9 1.339(9) . ?
N9 C10 1.321(9) . ?
N9 N10 1.333(8) . ?
N10 N11 1.308(8) . ?
N11 N12 1.340(8) . ?
N11 Ag3 2.190(6) 1_445 ?
N12 C10 1.321(9) . ?
N12 Ag4 2.585(6) 1_445 ?
C1 C4 1.378(10) . ?
C1 C5 1.464(10) . ?
C2 C3 1.386(10) . ?
C2 H2A 0.9300 . ?
C3 H3B 0.9300 . ?
C4 H4A 0.9300 . ?
C6 C9 1.380(9) . ?
C6 C10 1.476(10) . ?
C7 C8 1.374(10) . ?
C7 H7B 0.9300 . ?
C8 H8A 0.9300 . ?
C9 H9B 0.9300 . ?
